data_7237438
loop_
_publ_author_name
'Huang, Rongjuan'
'Ward, Jonathan S.'
'Kukhta, Nadzeya A.'
'Av\'o, Jo\~ao'
'Gibson, Jamie'
'Penfold, Thomas'
'Lima, Jo\~ao C.'
'Batsanov, Andrei S.'
'Berberan-Santos, M\'ario N.'
'Bryce, Martin R.'
'Dias, Fernando B.'

_publ_section_title
;
 The influence of molecular conformation on the photophysics of organic
 room temperature phosphorescent luminophores
;
_journal_issue 34
_journal_name_full 'Journal of Materials Chemistry C'
_journal_page_first 9238
_journal_paper_doi 10.1039/C8TC02987C
_journal_volume 6
_journal_year 2018
_chemical_formula_moiety 'C42 H34 N2 S3'
_chemical_formula_sum 'C42 H34 N2 S3'
_chemical_formula_weight 662.89
_space_group_crystal_system monoclinic
_space_group_IT_number 15
_space_group_name_Hall '-C 2yc'
_space_group_name_H-M_alt 'C 1 2/c 1'
_atom_sites_solution_hydrogens geom
_atom_sites_solution_primary dual
_atom_sites_solution_secondary difmap
_audit_creation_date 2017-09-18
_audit_creation_method
;
Olex2 1.2-beta
(compiled 2017.08.10 svn.r3458 for OlexSys, GUI svn.r5381)
;
_audit_update_record
;
2018-05-29 deposited with the CCDC.
2018-08-07 downloaded from the CCDC.
;
_cell_angle_alpha 90
_cell_angle_beta 90.3137(14)
_cell_angle_gamma 90
_cell_formula_units_Z 4
_cell_length_a 27.5841(7)
_cell_length_b 14.4337(4)
_cell_length_c 8.0484(2)
_cell_measurement_reflns_used 3997
_cell_measurement_temperature 120
_cell_measurement_theta_max 74.19
_cell_measurement_theta_min 3.20
_cell_volume 3204.35(14)
_computing_cell_refinement 'SAINT v8.38A (Bruker, 2017)'
_computing_data_collection 'APEX3 v.2016.1-0 (Bruker, 2016)'
_computing_data_reduction 'SAINT v8.38A (Bruker, 2017)'
_computing_molecular_graphics 'Olex2 (Dolomanov et al., 2009)'
_computing_publication_material 'Olex2 (Dolomanov et al., 2009)'
_computing_structure_refinement 'ShelXL 2016/6 (Sheldrick, 2015)'
_computing_structure_solution 'ShelXT (Sheldrick, 2015a)'
_diffrn_ambient_temperature 120
_diffrn_detector_area_resol_mean 10.4
_diffrn_detector_type 'Bruker PHOTON 100 CMOS'
_diffrn_measured_fraction_theta_full 0.951
_diffrn_measured_fraction_theta_max 0.922
_diffrn_measurement_device '3-circle area detector diffractometer'
_diffrn_measurement_device_type 'Bruker D8 Venture'
_diffrn_measurement_method \w-scan
_diffrn_radiation_monochromator 'focusing mirrors'
_diffrn_radiation_probe x-ray
_diffrn_radiation_type CuK\a
_diffrn_radiation_wavelength 1.54184
_diffrn_reflns_av_R_equivalents 0.0381
_diffrn_reflns_av_unetI/netI 0.0355
_diffrn_reflns_Laue_measured_fraction_full 0.951
_diffrn_reflns_Laue_measured_fraction_max 0.922
_diffrn_reflns_limit_h_max 32
_diffrn_reflns_limit_h_min -32
_diffrn_reflns_limit_k_max 15
_diffrn_reflns_limit_k_min -15
_diffrn_reflns_limit_l_max 9
_diffrn_reflns_limit_l_min -9
_diffrn_reflns_number 10536
_diffrn_reflns_point_group_measured_fraction_full 0.951
_diffrn_reflns_point_group_measured_fraction_max 0.922
_diffrn_reflns_theta_full 66.000
_diffrn_reflns_theta_max 74.196
_diffrn_reflns_theta_min 3.204
_diffrn_source 'microfocus sealed X-ray tube'
_diffrn_source_type 'Incoatec I\mS microsource'
_diffrn_standards_number 0
_exptl_absorpt_coefficient_mu 2.379
_exptl_absorpt_correction_T_max 0.9909
_exptl_absorpt_correction_T_min 0.6600
_exptl_absorpt_correction_type integration
_exptl_absorpt_process_details
; SADABS-2016/2 (Bruker,2016/2) was used for absorption correction. 
wR2(int) was 0.0718 before and 0.0437 after correction. The Ratio of 
minimum to maximum transmission is 0.6661. The \l/2 correction factor
is Not present.
;
_exptl_crystal_colour colourless
_exptl_crystal_colour_primary colourless
_exptl_crystal_density_diffrn 1.374
_exptl_crystal_description needle
_exptl_crystal_F_000 1392
_exptl_crystal_preparation Luminescent
_exptl_crystal_recrystallization_method 'Re-crystallisation from solvent: chloroform, hexane'
_exptl_crystal_size_max 0.263
_exptl_crystal_size_mid 0.038
_exptl_crystal_size_min 0.037
_refine_diff_density_max 0.337
_refine_diff_density_min -0.247
_refine_diff_density_rms 0.048
_refine_ls_extinction_coef 0.00018(5)
_refine_ls_extinction_expression Fc^*^=kFc[1+0.001xFc^2^\l^3^/sin(2\q)]^-1/4^
_refine_ls_extinction_method 'SHELXL-2016/6 (Sheldrick 2015a)'
_refine_ls_goodness_of_fit_ref 1.009
_refine_ls_hydrogen_treatment mixed
_refine_ls_matrix_type full
_refine_ls_number_parameters 218
_refine_ls_number_reflns 2995
_refine_ls_number_restraints 0
_refine_ls_restrained_S_all 1.009
_refine_ls_R_factor_all 0.0497
_refine_ls_R_factor_gt 0.0348
_refine_ls_shift/su_max 0.001
_refine_ls_shift/su_mean 0.000
_refine_ls_structure_factor_coef Fsqd
_refine_ls_weighting_details 'w=1/[\s^2^(Fo^2^)+(0.0400P)^2^+3.3340P] where P=(Fo^2^+2Fc^2^)/3'
_refine_ls_weighting_scheme calc
_refine_ls_wR_factor_gt 0.0803
_refine_ls_wR_factor_ref 0.0861
_reflns_Friedel_coverage 0.000
_reflns_number_gt 2408
_reflns_number_total 2995
_reflns_threshold_expression 'I > 2\s(I)'
_cod_data_source_file c8tc02987c2.cif
_cod_data_source_block DPTZ-iPr-DBT_17srv247
_cod_depositor_comments
;
The following automatic conversions were performed:

data item '_diffrn_radiation_probe' value 'X-ray' was changed to
'x-ray' in accordance with the
/home/saulius/struct/COD-crude-data/automatic-downloads/DataCite-retrospective/RSC/depositions/lib/dictionaries/cif_core.dic
dictionary named 'cif_core.dic' version 2.4.2 last updated on
2011-04-26.

Automatic conversion script
Id: cif_fix_values 6909 2019-04-08 15:41:33Z antanas 
;
_cod_database_code 7237438
_shelx_shelxl_version_number 2016/6
_shelx_space_group_comment
;
The symmetry employed for this shelxl refinement is uniquely defined
by the following loop, which should always be used as a source of
symmetry information in preference to the above space-group names.
They are only intended as comments.
;
_olex2_refinement_description
;
1. Fixed Uiso
 At 1.2 times of:
  All C(H) groups
2. Others
 Uiso(H20a)=Uiso(H20b)=Uiso(H20c)=FVAR(1)
 Uiso(H21a)=Uiso(H21b)=Uiso(H21c)=FVAR(2)
3.a Ternary CH refined with riding coordinates:
 C19(H19)
3.b Aromatic/amide H refined with riding coordinates:
 C2(H2), C3(H3), C5(H5), C9(H9), C10(H10), C11(H11), C15(H15), C16(H16),
 C17(H17), C18(H18)
3.c Idealised Me refined as rotating group:
 C20(H20a,H20b,H20c), C21(H21a,H21b,H21c)
;
_olex2_diffrn_ambient_temperature_device 'Oxford Cryosystems'
_olex2_submission_special_instructions 'No special instructions were received'

loop_
_space_group_symop_operation_xyz
'x, y, z'
'-x, y, -z+1/2'
'x+1/2, y+1/2, z'
'-x+1/2, y+1/2, -z+1/2'
'-x, -y, -z'
'x, -y, z-1/2'
'-x+1/2, -y+1/2, -z'
'x+1/2, -y+1/2, z-1/2'

loop_
_atom_site_label
_atom_site_type_symbol
_atom_site_fract_x
_atom_site_fract_y
_atom_site_fract_z
_atom_site_U_iso_or_equiv
_atom_site_adp_type
_atom_site_occupancy
_atom_site_site_symmetry_order
_atom_site_calc_flag
_atom_site_refinement_flags_posn
_atom_site_refinement_flags_adp
_atom_site_refinement_flags_occupancy
S1 S 0.500000 0.35305(5) 0.250000 0.01943(16) Uani 1 2 d S T P
S2 S 0.70468(2) 0.65922(4) 0.14579(6) 0.02358(14) Uani 1 1 d . . .
N1 N 0.63275(5) 0.66444(11) 0.42148(19) 0.0180(3) Uani 1 1 d . . .
C1 C 0.54065(6) 0.43811(13) 0.3185(2) 0.0170(4) Uani 1 1 d . . .
C2 C 0.58512(6) 0.42327(14) 0.3960(2) 0.0193(4) Uani 1 1 d . . .
H2 H 0.595179 0.362236 0.423771 0.023 Uiso 1 1 calc R . .
C3 C 0.61449(6) 0.49792(14) 0.4321(2) 0.0196(4) Uani 1 1 d . . .
H3 H 0.644677 0.488021 0.486624 0.023 Uiso 1 1 calc R . .
C4 C 0.60044(6) 0.58855(13) 0.3893(2) 0.0169(4) Uani 1 1 d . . .
C5 C 0.55479(6) 0.60349(14) 0.3190(2) 0.0166(4) Uani 1 1 d . . .
H5 H 0.544456 0.664680 0.293574 0.020 Uiso 1 1 calc R . .
C6 C 0.52431(6) 0.52854(13) 0.2862(2) 0.0166(4) Uani 1 1 d . . .
C7 C 0.63036(7) 0.74332(14) 0.3129(2) 0.0182(4) Uani 1 1 d . . .
C8 C 0.66115(6) 0.74764(14) 0.1760(2) 0.0203(4) Uani 1 1 d . . .
C9 C 0.65901(7) 0.82154(15) 0.0663(2) 0.0244(5) Uani 1 1 d . . .
H9 H 0.679857 0.823862 -0.027161 0.029 Uiso 1 1 calc R . .
C10 C 0.62605(7) 0.89185(15) 0.0950(2) 0.0259(5) Uani 1 1 d . . .
H10 H 0.623538 0.941808 0.018603 0.031 Uiso 1 1 calc R . .
C11 C 0.59651(7) 0.89023(14) 0.2347(2) 0.0221(4) Uani 1 1 d . . .
H11 H 0.574606 0.939883 0.253551 0.026 Uiso 1 1 calc R . .
C12 C 0.59855(6) 0.81649(14) 0.3482(2) 0.0186(4) Uani 1 1 d . . .
C13 C 0.68145(6) 0.64215(13) 0.4739(2) 0.0183(4) Uani 1 1 d . . .
C14 C 0.71817(7) 0.63580(14) 0.3568(2) 0.0200(4) Uani 1 1 d . . .
C15 C 0.76503(7) 0.61238(15) 0.4051(2) 0.0241(4) Uani 1 1 d . . .
H15 H 0.790098 0.608863 0.324887 0.029 Uiso 1 1 calc R . .
C16 C 0.77506(7) 0.59413(15) 0.5712(3) 0.0247(4) Uani 1 1 d . . .
H16 H 0.806810 0.576169 0.604313 0.030 Uiso 1 1 calc R . .
C17 C 0.73866(7) 0.60213(15) 0.6891(3) 0.0239(4) Uani 1 1 d . . .
H17 H 0.745676 0.590585 0.802902 0.029 Uiso 1 1 calc R . .
C18 C 0.69217(7) 0.62690(14) 0.6408(2) 0.0211(4) Uani 1 1 d . . .
H18 H 0.667522 0.633517 0.721893 0.025 Uiso 1 1 calc R . .
C19 C 0.56878(7) 0.81434(14) 0.5059(2) 0.0213(4) Uani 1 1 d . . .
H19 H 0.556855 0.749458 0.520669 0.026 Uiso 1 1 calc R . .
C20 C 0.52430(8) 0.87774(18) 0.5003(3) 0.0374(6) Uani 1 1 d . . .
H20A H 0.534834 0.942442 0.492785 0.049(4) Uiso 1 1 calc GR . .
H20B H 0.505237 0.869114 0.601567 0.049(4) Uiso 1 1 calc GR . .
H20C H 0.504345 0.862254 0.403116 0.049(4) Uiso 1 1 calc GR . .
C21 C 0.60036(7) 0.83791(16) 0.6574(3) 0.0273(5) Uani 1 1 d . . .
H21A H 0.627882 0.795075 0.663002 0.037(4) Uiso 1 1 calc GR . .
H21B H 0.581017 0.832150 0.758652 0.037(4) Uiso 1 1 calc GR . .
H21C H 0.612351 0.901562 0.647398 0.037(4) Uiso 1 1 calc GR . .

loop_
_atom_site_aniso_label
_atom_site_aniso_U_11
_atom_site_aniso_U_22
_atom_site_aniso_U_33
_atom_site_aniso_U_23
_atom_site_aniso_U_13
_atom_site_aniso_U_12
S1 0.0153(3) 0.0139(4) 0.0291(4) 0.000 0.0016(2) 0.000
S2 0.0200(3) 0.0308(3) 0.0199(2) -0.0036(2) 0.00019(17) 0.00176(19)
N1 0.0145(8) 0.0153(9) 0.0242(8) 0.0019(6) -0.0023(6) -0.0004(6)
C1 0.0149(9) 0.0175(11) 0.0187(9) -0.0004(7) 0.0042(7) -0.0010(7)
C2 0.0184(9) 0.0152(11) 0.0244(10) 0.0034(8) 0.0027(7) 0.0033(7)
C3 0.0139(9) 0.0223(12) 0.0225(10) 0.0016(8) 0.0016(7) 0.0022(7)
C4 0.0152(9) 0.0175(11) 0.0180(9) -0.0002(7) 0.0032(7) -0.0008(7)
C5 0.0157(9) 0.0138(11) 0.0202(9) 0.0006(7) 0.0020(7) 0.0017(7)
C6 0.0141(9) 0.0175(11) 0.0182(9) 0.0007(7) 0.0031(7) 0.0022(7)
C7 0.0167(9) 0.0181(12) 0.0197(9) 0.0015(7) -0.0045(7) -0.0047(7)
C8 0.0164(9) 0.0225(12) 0.0221(10) -0.0030(8) -0.0036(7) -0.0036(7)
C9 0.0216(10) 0.0347(14) 0.0168(10) 0.0016(8) -0.0020(7) -0.0060(8)
C10 0.0283(11) 0.0245(13) 0.0248(10) 0.0075(9) -0.0063(8) -0.0048(8)
C11 0.0206(10) 0.0182(12) 0.0274(10) 0.0016(8) -0.0053(8) -0.0009(7)
C12 0.0146(9) 0.0193(11) 0.0219(10) -0.0003(8) -0.0041(7) -0.0031(7)
C13 0.0162(9) 0.0145(11) 0.0242(10) -0.0008(8) -0.0032(7) -0.0010(7)
C14 0.0185(10) 0.0194(12) 0.0221(10) -0.0013(8) -0.0037(7) -0.0024(7)
C15 0.0171(10) 0.0265(13) 0.0286(11) -0.0045(9) 0.0004(8) 0.0004(8)
C16 0.0150(9) 0.0281(13) 0.0309(11) -0.0014(9) -0.0071(8) 0.0009(8)
C17 0.0238(10) 0.0238(12) 0.0242(10) 0.0011(8) -0.0047(8) -0.0010(8)
C18 0.0194(10) 0.0209(12) 0.0230(10) 0.0006(8) 0.0006(7) -0.0003(7)
C19 0.0180(10) 0.0210(12) 0.0250(10) 0.0012(8) -0.0006(7) 0.0013(7)
C20 0.0273(12) 0.0520(17) 0.0330(13) 0.0046(11) 0.0034(9) 0.0154(10)
C21 0.0246(10) 0.0318(14) 0.0255(11) -0.0041(9) -0.0008(8) 0.0013(8)

loop_
_atom_type_symbol
_atom_type_description
_atom_type_scat_dispersion_real
_atom_type_scat_dispersion_imag
_atom_type_scat_source
C C 0.0181 0.0091 'International Tables Vol C Tables 4.2.6.8 and 6.1.1.4'
H H 0.0000 0.0000 'International Tables Vol C Tables 4.2.6.8 and 6.1.1.4'
N N 0.0311 0.0180 'International Tables Vol C Tables 4.2.6.8 and 6.1.1.4'
S S 0.3331 0.5567 'International Tables Vol C Tables 4.2.6.8 and 6.1.1.4'

loop_
_exptl_crystal_face_index_h
_exptl_crystal_face_index_k
_exptl_crystal_face_index_l
_exptl_crystal_face_perp_dist
-1.00 0.00 1.00 0.1260
1.00 0.00 -1.00 0.1000
0.00 1.00 0.00 0.0150
0.00 -1.00 0.00 0.0120
-1.00 0.00 0.00 0.0160
1.00 0.00 0.00 0.0020

loop_
_geom_angle_atom_site_label_1
_geom_angle_atom_site_label_2
_geom_angle_atom_site_label_3
_geom_angle
_geom_angle_site_symmetry_3
C1 S1 C1 90.88(13) 2_655
C14 S2 C8 98.35(9) .
C4 N1 C7 117.96(15) .
C4 N1 C13 117.33(15) .
C7 N1 C13 113.23(14) .
C2 C1 S1 126.57(15) .
C2 C1 C6 120.51(17) .
C6 C1 S1 112.91(13) .
C1 C2 H2 120.3 .
C3 C2 C1 119.38(18) .
C3 C2 H2 120.3 .
C2 C3 H3 119.5 .
C2 C3 C4 120.97(17) .
C4 C3 H3 119.5 .
C3 C4 N1 119.72(16) .
C5 C4 N1 120.92(17) .
C5 C4 C3 119.35(17) .
C4 C5 H5 120.0 .
C4 C5 C6 119.94(17) .
C6 C5 H5 120.0 .
C1 C6 C6 111.54(10) 2_655
C5 C6 C1 119.56(16) .
C5 C6 C6 128.86(11) 2_655
C8 C7 N1 119.31(18) .
C8 C7 C12 120.65(18) .
C12 C7 N1 120.01(16) .
C7 C8 S2 119.47(15) .
C9 C8 S2 119.62(15) .
C9 C8 C7 120.88(18) .
C8 C9 H9 120.5 .
C10 C9 C8 118.97(18) .
C10 C9 H9 120.5 .
C9 C10 H10 119.6 .
C9 C10 C11 120.72(19) .
C11 C10 H10 119.6 .
C10 C11 H11 119.4 .
C10 C11 C12 121.10(19) .
C12 C11 H11 119.4 .
C7 C12 C11 117.53(17) .
C7 C12 C19 119.75(17) .
C11 C12 C19 122.71(18) .
C14 C13 N1 119.84(17) .
C14 C13 C18 119.47(17) .
C18 C13 N1 120.69(16) .
C13 C14 S2 119.20(15) .
C15 C14 S2 120.35(15) .
C15 C14 C13 120.44(18) .
C14 C15 H15 120.2 .
C16 C15 C14 119.70(18) .
C16 C15 H15 120.2 .
C15 C16 H16 120.0 .
C15 C16 C17 120.02(18) .
C17 C16 H16 120.0 .
C16 C17 H17 120.0 .
C18 C17 C16 120.08(18) .
C18 C17 H17 120.0 .
C13 C18 H18 119.9 .
C17 C18 C13 120.23(18) .
C17 C18 H18 119.9 .
C12 C19 H19 107.4 .
C12 C19 C20 113.65(17) .
C12 C19 C21 110.72(15) .
C20 C19 H19 107.4 .
C20 C19 C21 110.02(17) .
C21 C19 H19 107.4 .
C19 C20 H20A 109.5 .
C19 C20 H20B 109.5 .
C19 C20 H20C 109.5 .
H20A C20 H20B 109.5 .
H20A C20 H20C 109.5 .
H20B C20 H20C 109.5 .
C19 C21 H21A 109.5 .
C19 C21 H21B 109.5 .
C19 C21 H21C 109.5 .
H21A C21 H21B 109.5 .
H21A C21 H21C 109.5 .
H21B C21 H21C 109.5 .

loop_
_geom_bond_atom_site_label_1
_geom_bond_atom_site_label_2
_geom_bond_distance
_geom_bond_site_symmetry_2
S1 C1 1.7497(19) .
S1 C1 1.7497(19) 2_655
S2 C8 1.770(2) .
S2 C14 1.7693(19) .
N1 C4 1.435(2) .
N1 C7 1.436(2) .
N1 C13 1.442(2) .
C1 C2 1.390(3) .
C1 C6 1.405(3) .
C2 H2 0.9500 .
C2 C3 1.378(3) .
C3 H3 0.9500 .
C3 C4 1.407(3) .
C4 C5 1.394(3) .
C5 H5 0.9500 .
C5 C6 1.395(3) .
C6 C6 1.459(3) 2_655
C7 C8 1.396(3) .
C7 C12 1.403(3) .
C8 C9 1.385(3) .
C9 H9 0.9500 .
C9 C10 1.383(3) .
C10 H10 0.9500 .
C10 C11 1.392(3) .
C11 H11 0.9500 .
C11 C12 1.403(3) .
C12 C19 1.516(3) .
C13 C14 1.390(3) .
C13 C18 1.392(3) .
C14 C15 1.390(3) .
C15 H15 0.9500 .
C15 C16 1.389(3) .
C16 H16 0.9500 .
C16 C17 1.390(3) .
C17 H17 0.9500 .
C17 C18 1.385(3) .
C18 H18 0.9500 .
C19 H19 1.0000 .
C19 C20 1.531(3) .
C19 C21 1.533(3) .
C20 H20A 0.9800 .
C20 H20B 0.9800 .
C20 H20C 0.9800 .
C21 H21A 0.9800 .
C21 H21B 0.9800 .
C21 H21C 0.9800 .
